data_7251180
loop_
_publ_author_name
'Gasol-Cardona, Julia'
'Ward, Martin R.'
'Comboni, Davide'
'Hanfland, Micheal'
'Scatena, Rebecca'
'Warren, Mark R.'
'Maloney, Andrew G. P.'
'Oswald, Iain D. H.'

_publ_section_title
;
 Pressure-induced phase behaviour and compressibility of the racemic and
 chiral solid forms, ofloxacin and levofloxacin
;
_journal_issue 47
_journal_name_full CrystEngComm
_journal_page_first 7662
_journal_page_last 7676
_journal_paper_doi 10.1039/D5CE00855G
_journal_volume 27
_journal_year 2025
_chemical_formula_moiety 'C18 H20 F N3 O4, 0.25(H4 O2)'
_chemical_formula_sum 'C18 H21 F N3 O4.5'
_chemical_formula_weight 370.38
_chemical_name_systematic 'Levofloxacin hydrate'
_space_group_crystal_system monoclinic
_space_group_IT_number 5
_space_group_name_Hall 'C 2y'
_space_group_name_H-M_alt 'C 1 2 1'
_atom_sites_solution_hydrogens mixed
_audit_creation_method SHELXL-2019/3
_audit_update_record
;
2025-08-19 deposited with the CCDC.	2025-10-29 downloaded from the CCDC.
;
_cell_angle_alpha 90
_cell_angle_beta 113.633(9)
_cell_angle_gamma 90
_cell_formula_units_Z 8
_cell_length_a 27.717(3)
_cell_length_b 6.3111(6)
_cell_length_c 17.983(4)
_cell_measurement_pressure 2.99
_cell_measurement_reflns_used 11056
_cell_measurement_temperature 298(2)
_cell_measurement_theta_max 24.797
_cell_measurement_theta_min 1.585
_cell_volume 2881.9(8)
_computing_cell_refinement 'SAINT V8.40B (?, 2016)'
_computing_data_reduction 'SAINT V8.40B (?, 2016)'
_computing_molecular_graphics 'Olex2 1.5 (Dolomanov et al., 2009)'
_computing_publication_material 'Olex2 1.5 (Dolomanov et al., 2009)'
_computing_structure_refinement 'XL  (Sheldrick, 2008)'
_diffrn_ambient_temperature 298(2)
_diffrn_measured_fraction_theta_full 0.639
_diffrn_measured_fraction_theta_max 0.639
_diffrn_measurement_device_type 'Bruker D8 Photon III'
_diffrn_radiation_type MoK\a
_diffrn_radiation_wavelength 0.71073
_diffrn_reflns_av_R_equivalents 0.0806
_diffrn_reflns_av_unetI/netI 0.0995
_diffrn_reflns_Laue_measured_fraction_full 0.639
_diffrn_reflns_Laue_measured_fraction_max 0.639
_diffrn_reflns_limit_h_max 32
_diffrn_reflns_limit_h_min -32
_diffrn_reflns_limit_k_max 7
_diffrn_reflns_limit_k_min -7
_diffrn_reflns_limit_l_max 13
_diffrn_reflns_limit_l_min -13
_diffrn_reflns_number 11056
_diffrn_reflns_point_group_measured_fraction_full 0.606
_diffrn_reflns_point_group_measured_fraction_max 0.606
_diffrn_reflns_theta_full 24.797
_diffrn_reflns_theta_max 24.797
_diffrn_reflns_theta_min 1.585
_exptl_absorpt_coefficient_mu 0.132
_exptl_crystal_colour 'clear colourless'
_exptl_crystal_density_diffrn 1.707
_exptl_crystal_description plate
_exptl_crystal_F_000 1560
_exptl_crystal_recrystallization_method 'Re-crystallisation from solvent: acetonitrile'
_exptl_crystal_size_max 0.18
_exptl_crystal_size_mid 0.09
_exptl_crystal_size_min 0.02
_refine_diff_density_max 0.527
_refine_diff_density_min -0.409
_refine_diff_density_rms 0.087
_refine_ls_abs_structure_details
;
 Flack x determined using 647 quotients [(I+)-(I-)]/[(I+)+(I-)]
 (Parsons, Flack and Wagner, Acta Cryst. B69 (2013) 249-259).
;
_refine_ls_abs_structure_Flack -0.4(10)
_refine_ls_extinction_method none
_refine_ls_goodness_of_fit_ref 1.125
_refine_ls_hydrogen_treatment constr
_refine_ls_matrix_type full
_refine_ls_number_parameters 225
_refine_ls_number_reflns 3011
_refine_ls_number_restraints 123
_refine_ls_restrained_S_all 2.533
_refine_ls_R_factor_all 0.1261
_refine_ls_R_factor_gt 0.0728
_refine_ls_shift/su_max 0.000
_refine_ls_shift/su_mean 0.000
_refine_ls_structure_factor_coef Fsqd
_refine_ls_weighting_details 'w=1/[\s^2^(Fo^2^)+(0.1322P)^2^+1.3070P] where P=(Fo^2^+2Fc^2^)/3'
_refine_ls_weighting_scheme calc
_refine_ls_wR_factor_gt 0.2063
_refine_ls_wR_factor_ref 0.2338
_reflns_Friedel_coverage 0.724
_reflns_Friedel_fraction_full 0.566
_reflns_Friedel_fraction_max 0.566
_reflns_number_gt 1993
_reflns_number_total 3011
_reflns_threshold_expression 'I > 2\s(I)'
_cod_data_source_file d5ce00855g2.cif
_cod_data_source_block LH_PE_2p99
_cod_depositor_comments 'Adding full bibliography for 7251165--7251187.cif.'
_cod_original_cell_volume 2881.9(7)
_cod_original_sg_symbol_H-M 'C 2'
_cod_original_formula_sum 'C18 H21 F N3 O4.50'
_cod_database_code 7251180
_shelx_shelxl_version_number 2019/3
_shelx_space_group_comment
;
The symmetry employed for this shelxl refinement is uniquely defined
by the following loop, which should always be used as a source of
symmetry information in preference to the above space-group names.
They are only intended as comments.
;
_shelx_estimated_absorpt_t_min 0.977
_shelx_estimated_absorpt_t_max 0.997

loop_
_space_group_symop_operation_xyz
'x, y, z'
'-x, y, -z'
'x+1/2, y+1/2, z'
'-x+1/2, y+1/2, -z'

loop_
_atom_site_label
_atom_site_type_symbol
_atom_site_fract_x
_atom_site_fract_y
_atom_site_fract_z
_atom_site_U_iso_or_equiv
_atom_site_adp_type
_atom_site_occupancy
_atom_site_site_symmetry_order
_atom_site_calc_flag
_atom_site_refinement_flags_posn
_atom_site_refinement_flags_adp
_atom_site_refinement_flags_occupancy
_atom_site_disorder_assembly
_atom_site_disorder_group
F1 F 0.20949(16) 0.4409(9) 0.7256(5) 0.0329(14) Uiso 1 1 d D U . . .
O1 O 0.3217(2) 0.4609(12) 1.2325(6) 0.0406(19) Uiso 1 1 d D U . . .
O2 O 0.3764(2) 0.4589(12) 1.1694(6) 0.0340(17) Uiso 1 1 d D U . . .
H2 H 0.373536 0.467110 1.122267 0.051 Uiso 1 1 calc R U . . .
O3 O 0.33832(18) 0.4717(9) 1.0165(6) 0.0244(15) Uiso 1 1 d D U . . .
O4 O 0.10134(19) 0.4375(10) 0.8708(5) 0.0271(15) Uiso 1 1 d D U . . .
N1 N 0.1911(2) 0.4549(11) 1.0177(6) 0.0222(18) Uiso 1 1 d D U . . .
N2 N 0.1108(2) 0.4578(12) 0.7216(6) 0.0250(18) Uiso 1 1 d D U . . .
N3 N 0.0119(2) 0.6394(11) 0.6239(6) 0.0252(19) Uiso 1 1 d D U . . .
C1 C 0.2341(3) 0.4561(14) 1.0870(7) 0.026(2) Uiso 1 1 d D U . . .
H1 H 0.229812 0.453395 1.135672 0.031 Uiso 1 1 calc R U . . .
C2 C 0.2846(3) 0.4613(14) 1.0899(6) 0.023(2) Uiso 1 1 d D U . . .
C3 C 0.2928(2) 0.4632(13) 1.0167(6) 0.018(2) Uiso 1 1 d D U . . .
C4 C 0.2501(3) 0.4571(13) 0.8667(7) 0.020(2) Uiso 1 1 d D U . . .
H4 H 0.282915 0.459091 0.864175 0.024 Uiso 1 1 calc R U . . .
C5 C 0.2054(3) 0.4535(14) 0.7976(6) 0.024(2) Uiso 1 1 d D U . . .
C6 C 0.1536(2) 0.4548(14) 0.7958(6) 0.018(2) Uiso 1 1 d D U . . .
C7 C 0.1506(2) 0.4464(14) 0.8706(6) 0.019(2) Uiso 1 1 d D U . . .
C8 C 0.1957(2) 0.4512(14) 0.9436(6) 0.020(2) Uiso 1 1 d D U . . .
C9 C 0.2459(3) 0.4576(14) 0.9415(7) 0.021(2) Uiso 1 1 d D U . . .
C10 C 0.3285(3) 0.4638(14) 1.1710(7) 0.025(2) Uiso 1 1 d D U . . .
C11 C 0.0985(3) 0.5297(15) 0.9408(6) 0.030(2) Uiso 1 1 d D U . . .
H11A H 0.063361 0.509405 0.938862 0.035 Uiso 1 1 calc R U . . .
H11B H 0.104677 0.680924 0.940471 0.035 Uiso 1 1 calc R U . . .
C12 C 0.1379(2) 0.4366(15) 1.0184(6) 0.027(2) Uiso 1 1 d D U . . .
H12 H 0.129579 0.287223 1.022510 0.033 Uiso 1 1 calc R U . . .
C13 C 0.1339(3) 0.5609(16) 1.0877(8) 0.035(2) Uiso 1 1 d D U . . .
H13A H 0.152883 0.488351 1.137908 0.052 Uiso 1 1 calc R U . . .
H13B H 0.097533 0.573616 1.079298 0.052 Uiso 1 1 calc R U . . .
H13C H 0.148614 0.699464 1.089731 0.052 Uiso 1 1 calc R U . . .
C14 C 0.0612(2) 0.3502(13) 0.7071(8) 0.024(2) Uiso 1 1 d D U . . .
H14A H 0.065532 0.261033 0.753274 0.029 Uiso 1 1 calc R U . . .
H14B H 0.051794 0.260057 0.659686 0.029 Uiso 1 1 calc R U . . .
C15 C 0.0175(3) 0.5079(14) 0.6939(7) 0.030(2) Uiso 1 1 d D U . . .
H15A H -0.015265 0.433956 0.683815 0.036 Uiso 1 1 calc R U . . .
H15B H 0.025901 0.595697 0.741780 0.036 Uiso 1 1 calc R U . . .
C16 C 0.0609(3) 0.7595(15) 0.6421(9) 0.033(3) Uiso 1 1 d D U . . .
H16A H 0.067820 0.848665 0.689197 0.039 Uiso 1 1 calc R U . . .
H16B H 0.056952 0.850313 0.596492 0.039 Uiso 1 1 calc R U . . .
C17 C 0.1066(3) 0.6093(13) 0.6584(7) 0.027(2) Uiso 1 1 d D U . . .
H17A H 0.101720 0.533723 0.608979 0.033 Uiso 1 1 calc R U . . .
H17B H 0.139009 0.689937 0.674901 0.033 Uiso 1 1 calc R U . . .
C18 C -0.0318(3) 0.7906(15) 0.6037(11) 0.038(3) Uiso 1 1 d D U . . .
H18A H -0.064605 0.715358 0.582465 0.058 Uiso 1 1 calc R U . . .
H18B H -0.030592 0.888993 0.563735 0.058 Uiso 1 1 calc R U . . .
H18C H -0.028642 0.866397 0.651708 0.058 Uiso 1 1 calc R U . . .
F2 F 0.28546(16) 0.7376(9) 0.7653(5) 0.0335(15) Uiso 1 1 d D U . . .
O5 O 0.1849(3) 0.7087(12) 0.2593(7) 0.051(2) Uiso 1 1 d D U . . .
O6 O 0.1280(2) 0.7252(12) 0.3184(6) 0.0368(18) Uiso 1 1 d D U . . .
H6 H 0.129913 0.724415 0.365087 0.055 Uiso 1 1 calc R U . . .
O7 O 0.16163(19) 0.6802(10) 0.4719(6) 0.0268(15) Uiso 1 1 d D U . . .
O8 O 0.39843(19) 0.7055(10) 0.6288(6) 0.0315(17) Uiso 1 1 d D U . . .
N4 N 0.3107(2) 0.6630(11) 0.4796(6) 0.0248(19) Uiso 1 1 d D U . . .
N5 N 0.3846(2) 0.7282(12) 0.7736(6) 0.0243(18) Uiso 1 1 d D U . . .
N6 N 0.4848(2) 0.5856(11) 0.8823(6) 0.0269(19) Uiso 1 1 d D U . . .
C19 C 0.2692(3) 0.6693(14) 0.4085(7) 0.027(2) Uiso 1 1 d D U . . .
H19 H 0.274895 0.660907 0.360984 0.033 Uiso 1 1 calc R U . . .
C20 C 0.2182(3) 0.6877(15) 0.4026(6) 0.029(2) Uiso 1 1 d D U . . .
C21 C 0.2078(2) 0.6838(13) 0.4735(6) 0.020(2) Uiso 1 1 d D U . . .
C22 C 0.2471(3) 0.6986(14) 0.6239(7) 0.023(2) Uiso 1 1 d D U . . .
H22 H 0.213685 0.696098 0.624513 0.028 Uiso 1 1 calc R U . . .
C23 C 0.2906(3) 0.7137(14) 0.6940(7) 0.024(2) Uiso 1 1 d D U . . .
C24 C 0.3428(3) 0.7140(14) 0.6989(6) 0.022(2) Uiso 1 1 d D U . . .
C25 C 0.3482(2) 0.7051(13) 0.6254(6) 0.019(2) Uiso 1 1 d D U . . .
C26 C 0.3046(3) 0.6878(14) 0.5519(6) 0.024(2) Uiso 1 1 d D U . . .
C27 C 0.2532(2) 0.6872(13) 0.5515(6) 0.020(2) Uiso 1 1 d D U . . .
C28 C 0.1759(3) 0.7089(15) 0.3193(7) 0.030(3) Uiso 1 1 d D U . . .
C29 C 0.4018(3) 0.7524(15) 0.5531(7) 0.033(2) Uiso 1 1 d D U . . .
H29A H 0.437538 0.729570 0.558109 0.039 Uiso 1 1 calc R U . . .
H29B H 0.392904 0.899987 0.539369 0.039 Uiso 1 1 calc R U . . .
C30 C 0.3647(3) 0.6136(15) 0.4868(7) 0.028(2) Uiso 1 1 d D U . . .
H30 H 0.372374 0.465762 0.504230 0.033 Uiso 1 1 calc R U . . .
C31 C 0.3703(4) 0.6381(18) 0.4076(8) 0.043(3) Uiso 1 1 d D U . . .
H31A H 0.346924 0.541428 0.368476 0.064 Uiso 1 1 calc R U . . .
H31B H 0.405958 0.607846 0.415330 0.064 Uiso 1 1 calc R U . . .
H31C H 0.361630 0.780738 0.388277 0.064 Uiso 1 1 calc R U . . .
C32 C 0.4321(3) 0.8505(14) 0.7890(9) 0.027(2) Uiso 1 1 d D U . . .
H32A H 0.437444 0.949732 0.832803 0.032 Uiso 1 1 calc R U . . .
H32B H 0.427704 0.931398 0.740865 0.032 Uiso 1 1 calc R U . . .
C33 C 0.4797(3) 0.7099(14) 0.8114(7) 0.026(2) Uiso 1 1 d D U . . .
H33A H 0.475818 0.616513 0.766463 0.032 Uiso 1 1 calc R U . . .
H33B H 0.511037 0.795472 0.823355 0.032 Uiso 1 1 calc R U . . .
C34 C 0.4382(3) 0.4511(15) 0.8608(8) 0.032(2) Uiso 1 1 d D U . . .
H34A H 0.442273 0.359219 0.906196 0.039 Uiso 1 1 calc R U . . .
H34B H 0.434871 0.362457 0.814950 0.039 Uiso 1 1 calc R U . . .
C35 C 0.3895(3) 0.5829(14) 0.8396(7) 0.028(2) Uiso 1 1 d D U . . .
H35A H 0.358776 0.491614 0.822973 0.033 Uiso 1 1 calc R U . . .
H35B H 0.391373 0.662925 0.886774 0.033 Uiso 1 1 calc R U . . .
C36 C 0.5320(3) 0.4556(17) 0.9082(10) 0.039(3) Uiso 1 1 d D U . . .
H36A H 0.535574 0.396868 0.861482 0.059 Uiso 1 1 calc R U . . .
H36B H 0.529283 0.342956 0.942226 0.059 Uiso 1 1 calc R U . . .
H36C H 0.562208 0.541184 0.938104 0.059 Uiso 1 1 calc R U . . .
O9 O 0.000000 0.3439(18) 0.500000 0.041(3) Uiso 1 2 d DGS . P . .
H9A H -0.023556 0.338783 0.515966 0.062 Uiso 0.5 1 d DG U P . .
H9B H -0.012175 0.418731 0.459520 0.062 Uiso 0.5 1 d DG U P . .
O10 O 0.000000 0.4015(18) 1.000000 0.041(3) Uiso 1 2 d DGS . P . .
H10A H -0.028428 0.451712 0.991514 0.061 Uiso 0.5 1 d DG U P . .
H10B H -0.007494 0.291637 0.974540 0.061 Uiso 0.5 1 d DG U P . .

loop_
_atom_type_symbol
_atom_type_description
_atom_type_scat_dispersion_real
_atom_type_scat_dispersion_imag
_atom_type_scat_source
C C 0.0033 0.0016 'International Tables Vol C Tables 4.2.6.8 and 6.1.1.4'
H H 0.0000 0.0000 'International Tables Vol C Tables 4.2.6.8 and 6.1.1.4'
F F 0.0171 0.0103 'International Tables Vol C Tables 4.2.6.8 and 6.1.1.4'
N N 0.0061 0.0033 'International Tables Vol C Tables 4.2.6.8 and 6.1.1.4'
O O 0.0106 0.0060 'International Tables Vol C Tables 4.2.6.8 and 6.1.1.4'

loop_
_geom_angle_atom_site_label_1
_geom_angle_atom_site_label_2
_geom_angle_atom_site_label_3
_geom_angle
_geom_angle_site_symmetry_1
_geom_angle_site_symmetry_3
_geom_angle_publ_flag
C10 O2 H2 109.5 . . ?
C7 O4 C11 113.3(7) . . ?
C1 N1 C8 120.2(7) . . ?
C1 N1 C12 120.7(9) . . ?
C8 N1 C12 118.8(7) . . ?
C6 N2 C17 122.2(7) . . ?
C6 N2 C14 123.2(8) . . ?
C17 N2 C14 113.0(7) . . ?
C15 N3 C18 111.9(9) . . ?
C15 N3 C16 109.4(7) . . ?
C18 N3 C16 108.4(7) . . ?
N1 C1 C2 123.3(10) . . ?
N1 C1 H1 118.4 . . ?
C2 C1 H1 118.4 . . ?
C1 C2 C3 120.0(8) . . ?
C1 C2 C10 117.3(9) . . ?
C3 C2 C10 122.7(7) . . ?
O3 C3 C2 122.2(8) . . ?
O3 C3 C9 121.3(9) . . ?
C2 C3 C9 116.5(7) . . ?
C5 C4 C9 119.1(7) . . ?
C5 C4 H4 120.5 . . ?
C9 C4 H4 120.5 . . ?
F1 C5 C4 119.0(7) . . ?
F1 C5 C6 116.8(7) . . ?
C4 C5 C6 124.2(9) . . ?
C7 C6 N2 125.1(7) . . ?
C7 C6 C5 115.6(8) . . ?
N2 C6 C5 119.3(9) . . ?
O4 C7 C6 117.0(7) . . ?
O4 C7 C8 121.0(9) . . ?
C6 C7 C8 122.0(7) . . ?
N1 C8 C7 120.4(7) . . ?
N1 C8 C9 119.8(7) . . ?
C7 C8 C9 119.7(9) . . ?
C4 C9 C8 119.3(8) . . ?
C4 C9 C3 120.6(7) . . ?
C8 C9 C3 120.1(9) . . ?
O1 C10 O2 123.0(8) . . ?
O1 C10 C2 122.7(7) . . ?
O2 C10 C2 114.2(9) . . ?
O4 C11 C12 112.7(7) . . ?
O4 C11 H11A 109.0 . . ?
C12 C11 H11A 109.0 . . ?
O4 C11 H11B 109.0 . . ?
C12 C11 H11B 109.0 . . ?
H11A C11 H11B 107.8 . . ?
N1 C12 C11 108.3(8) . . ?
N1 C12 C13 111.6(7) . . ?
C11 C12 C13 107.2(8) . . ?
N1 C12 H12 109.9 . . ?
C11 C12 H12 109.9 . . ?
C13 C12 H12 109.9 . . ?
C12 C13 H13A 109.5 . . ?
C12 C13 H13B 109.5 . . ?
H13A C13 H13B 109.5 . . ?
C12 C13 H13C 109.5 . . ?
H13A C13 H13C 109.5 . . ?
H13B C13 H13C 109.5 . . ?
N2 C14 C15 111.2(7) . . ?
N2 C14 H14A 109.4 . . ?
C15 C14 H14A 109.4 . . ?
N2 C14 H14B 109.4 . . ?
C15 C14 H14B 109.4 . . ?
H14A C14 H14B 108.0 . . ?
N3 C15 C14 108.0(9) . . ?
N3 C15 H15A 110.1 . . ?
C14 C15 H15A 110.1 . . ?
N3 C15 H15B 110.1 . . ?
C14 C15 H15B 110.1 . . ?
H15A C15 H15B 108.4 . . ?
N3 C16 C17 110.2(7) . . ?
N3 C16 H16A 109.6 . . ?
C17 C16 H16A 109.6 . . ?
N3 C16 H16B 109.6 . . ?
C17 C16 H16B 109.6 . . ?
H16A C16 H16B 108.1 . . ?
N2 C17 C16 111.3(9) . . ?
N2 C17 H17A 109.4 . . ?
C16 C17 H17A 109.4 . . ?
N2 C17 H17B 109.4 . . ?
C16 C17 H17B 109.4 . . ?
H17A C17 H17B 108.0 . . ?
N3 C18 H18A 109.5 . . ?
N3 C18 H18B 109.5 . . ?
H18A C18 H18B 109.5 . . ?
N3 C18 H18C 109.5 . . ?
H18A C18 H18C 109.5 . . ?
H18B C18 H18C 109.5 . . ?
C28 O6 H6 109.5 . . ?
C25 O8 C29 114.2(7) . . ?
C19 N4 C26 121.0(7) . . ?
C19 N4 C30 122.8(9) . . ?
C26 N4 C30 116.1(7) . . ?
C24 N5 C32 124.2(9) . . ?
C24 N5 C35 121.1(7) . . ?
C32 N5 C35 113.4(7) . . ?
C36 N6 C33 110.1(9) . . ?
C36 N6 C34 110.0(7) . . ?
C33 N6 C34 108.5(8) . . ?
N4 C19 C20 122.6(10) . . ?
N4 C19 H19 118.7 . . ?
C20 C19 H19 118.7 . . ?
C19 C20 C21 120.1(8) . . ?
C19 C20 C28 116.9(9) . . ?
C21 C20 C28 122.9(7) . . ?
O7 C21 C20 123.1(8) . . ?
O7 C21 C27 119.7(9) . . ?
C20 C21 C27 117.2(7) . . ?
C23 C22 C27 118.8(8) . . ?
C23 C22 H22 120.6 . . ?
C27 C22 H22 120.6 . . ?
F2 C23 C22 119.8(7) . . ?
F2 C23 C24 115.7(8) . . ?
C22 C23 C24 124.5(10) . . ?
N5 C24 C25 124.0(7) . . ?
N5 C24 C23 120.0(9) . . ?
C25 C24 C23 116.0(8) . . ?
O8 C25 C24 116.9(7) . . ?
O8 C25 C26 121.5(9) . . ?
C24 C25 C26 121.5(7) . . ?
N4 C26 C25 121.0(7) . . ?
N4 C26 C27 119.5(8) . . ?
C25 C26 C27 119.4(9) . . ?
C22 C27 C26 119.8(8) . . ?
C22 C27 C21 121.5(7) . . ?
C26 C27 C21 118.7(9) . . ?
O5 C28 O6 123.8(9) . . ?
O5 C28 C20 122.7(8) . . ?
O6 C28 C20 113.6(9) . . ?
O8 C29 C30 110.5(8) . . ?
O8 C29 H29A 109.6 . . ?
C30 C29 H29A 109.6 . . ?
O8 C29 H29B 109.6 . . ?
C30 C29 H29B 109.6 . . ?
H29A C29 H29B 108.1 . . ?
N4 C30 C31 112.3(8) . . ?
N4 C30 C29 106.9(8) . . ?
C31 C30 C29 113.3(9) . . ?
N4 C30 H30 108.0 . . ?
C31 C30 H30 108.0 . . ?
C29 C30 H30 108.0 . . ?
C30 C31 H31A 109.5 . . ?
C30 C31 H31B 109.5 . . ?
H31A C31 H31B 109.5 . . ?
C30 C31 H31C 109.5 . . ?
H31A C31 H31C 109.5 . . ?
H31B C31 H31C 109.5 . . ?
N5 C32 C33 111.6(7) . . ?
N5 C32 H32A 109.3 . . ?
C33 C32 H32A 109.3 . . ?
N5 C32 H32B 109.3 . . ?
C33 C32 H32B 109.3 . . ?
H32A C32 H32B 108.0 . . ?
N6 C33 C32 108.5(8) . . ?
N6 C33 H33A 110.0 . . ?
C32 C33 H33A 110.0 . . ?
N6 C33 H33B 110.0 . . ?
C32 C33 H33B 110.0 . . ?
H33A C33 H33B 108.4 . . ?
N6 C34 C35 110.8(7) . . ?
N6 C34 H34A 109.5 . . ?
C35 C34 H34A 109.5 . . ?
N6 C34 H34B 109.5 . . ?
C35 C34 H34B 109.5 . . ?
H34A C34 H34B 108.1 . . ?
N5 C35 C34 109.5(9) . . ?
N5 C35 H35A 109.8 . . ?
C34 C35 H35A 109.8 . . ?
N5 C35 H35B 109.8 . . ?
C34 C35 H35B 109.8 . . ?
H35A C35 H35B 108.2 . . ?
N6 C36 H36A 109.5 . . ?
N6 C36 H36B 109.5 . . ?
H36A C36 H36B 109.5 . . ?
N6 C36 H36C 109.5 . . ?
H36A C36 H36C 109.5 . . ?
H36B C36 H36C 109.5 . . ?
H9A O9 H9B 103.5 . . ?
H9A O9 H9A 175.4 . 2_556 ?
H9B O9 H9A 79.2 . 2_556 ?
H9A O9 H9B 79.2 . 2_556 ?
H9B O9 H9B 109.5 . 2_556 ?
H9A O9 H9B 103.5 2_556 2_556 ?
H10A O10 H10B 102.7 . . ?
H10A O10 H10A 133.6 . 2_557 ?
H10B O10 H10A 117.0 . 2_557 ?
H10A O10 H10B 117.0 . 2_557 ?
H10B O10 H10B 62.4 . 2_557 ?
H10A O10 H10B 102.7 2_557 2_557 ?

loop_
_geom_bond_atom_site_label_1
_geom_bond_atom_site_label_2
_geom_bond_distance
_geom_bond_site_symmetry_2
_geom_bond_publ_flag
F1 C5 1.347(9) . ?
O1 C10 1.194(10) . ?
O2 C10 1.341(8) . ?
O2 H2 0.8200 . ?
O3 C3 1.264(8) . ?
O4 C7 1.367(8) . ?
O4 C11 1.417(10) . ?
N1 C1 1.336(10) . ?
N1 C8 1.389(10) . ?
N1 C12 1.484(8) . ?
N2 C6 1.384(9) . ?
N2 C17 1.453(10) . ?
N2 C14 1.461(8) . ?
N3 C15 1.465(11) . ?
N3 C18 1.468(8) . ?
N3 C16 1.471(8) . ?
C1 C2 1.380(9) . ?
C1 H1 0.9300 . ?
C2 C3 1.423(10) . ?
C2 C10 1.477(10) . ?
C3 C9 1.451(10) . ?
C4 C5 1.357(10) . ?
C4 C9 1.396(10) . ?
C4 H4 0.9300 . ?
C5 C6 1.423(9) . ?
C6 C7 1.383(10) . ?
C7 C8 1.405(10) . ?
C8 C9 1.407(9) . ?
C11 C12 1.505(10) . ?
C11 H11A 0.9700 . ?
C11 H11B 0.9700 . ?
C12 C13 1.513(11) . ?
C12 H12 0.9800 . ?
C13 H13A 0.9600 . ?
C13 H13B 0.9600 . ?
C13 H13C 0.9600 . ?
C14 C15 1.512(9) . ?
C14 H14A 0.9700 . ?
C14 H14B 0.9700 . ?
C15 H15A 0.9700 . ?
C15 H15B 0.9700 . ?
C16 C17 1.514(9) . ?
C16 H16A 0.9700 . ?
C16 H16B 0.9700 . ?
C17 H17A 0.9700 . ?
C17 H17B 0.9700 . ?
C18 H18A 0.9600 . ?
C18 H18B 0.9600 . ?
C18 H18C 0.9600 . ?
F2 C23 1.354(10) . ?
O5 C28 1.201(10) . ?
O6 C28 1.326(9) . ?
O6 H6 0.8200 . ?
O7 C21 1.269(8) . ?
O8 C25 1.368(8) . ?
O8 C29 1.432(10) . ?
N4 C19 1.334(10) . ?
N4 C26 1.385(10) . ?
N4 C30 1.484(8) . ?
N5 C24 1.381(10) . ?
N5 C32 1.452(8) . ?
N5 C35 1.463(10) . ?
N6 C36 1.452(9) . ?
N6 C33 1.455(11) . ?
N6 C34 1.462(8) . ?
C19 C20 1.379(9) . ?
C19 H19 0.9300 . ?
C20 C21 1.416(10) . ?
C20 C28 1.493(10) . ?
C21 C27 1.461(10) . ?
C22 C23 1.354(10) . ?
C22 C27 1.381(10) . ?
C22 H22 0.9300 . ?
C23 C24 1.414(9) . ?
C24 C25 1.391(10) . ?
C25 C26 1.391(10) . ?
C26 C27 1.423(9) . ?
C29 C30 1.504(10) . ?
C29 H29A 0.9700 . ?
C29 H29B 0.9700 . ?
C30 C31 1.502(11) . ?
C30 H30 0.9800 . ?
C31 H31A 0.9600 . ?
C31 H31B 0.9600 . ?
C31 H31C 0.9600 . ?
C32 C33 1.507(9) . ?
C32 H32A 0.9700 . ?
C32 H32B 0.9700 . ?
C33 H33A 0.9700 . ?
C33 H33B 0.9700 . ?
C34 C35 1.501(9) . ?
C34 H34A 0.9700 . ?
C34 H34B 0.9700 . ?
C35 H35A 0.9700 . ?
C35 H35B 0.9700 . ?
C36 H36A 0.9600 . ?
C36 H36B 0.9600 . ?
C36 H36C 0.9600 . ?
O9 H9A 0.8125 . ?
O9 H9B 0.8183 . ?
O9 H9A 0.813(19) 2_556 ?
O9 H9B 0.8(2) 2_556 ?
O10 H10A 0.8051 . ?
O10 H10B 0.8107 . ?
O10 H10A 0.81(16) 2_557 ?
O10 H10B 0.8(2) 2_557 ?

loop_
_geom_hbond_atom_site_label_D
_geom_hbond_atom_site_label_H
_geom_hbond_atom_site_label_A
_geom_hbond_distance_DH
_geom_hbond_distance_HA
_geom_hbond_distance_DA
_geom_hbond_angle_DHA
_geom_hbond_site_symmetry_A
_geom_hbond_publ_flag
O2 H2 O3 0.82 1.76 2.521(12) 154.4 . yes
O6 H6 O7 0.82 1.78 2.550(13) 154.8 . yes
O10 H10B N6 0.81 2.05 2.814(12) 156.8 3_445 yes
O9 H9A N3 0.81 2.61 2.821(12) 96.7 . yes

loop_
_geom_torsion_atom_site_label_1
_geom_torsion_atom_site_label_2
_geom_torsion_atom_site_label_3
_geom_torsion_atom_site_label_4
_geom_torsion
_geom_torsion_site_symmetry_1
_geom_torsion_site_symmetry_2
_geom_torsion_site_symmetry_3
_geom_torsion_site_symmetry_4
_geom_torsion_publ_flag
C8 N1 C1 C2 2.3(14) . . . . ?
C12 N1 C1 C2 176.4(8) . . . . ?
N1 C1 C2 C3 -0.7(15) . . . . ?
N1 C1 C2 C10 179.5(8) . . . . ?
C1 C2 C3 O3 178.7(8) . . . . ?
C10 C2 C3 O3 -1.5(13) . . . . ?
C1 C2 C3 C9 -0.5(13) . . . . ?
C10 C2 C3 C9 179.2(7) . . . . ?
C9 C4 C5 F1 -176.3(8) . . . . ?
C9 C4 C5 C6 1.4(13) . . . . ?
C17 N2 C6 C7 131.9(10) . . . . ?
C14 N2 C6 C7 -32.3(14) . . . . ?
C17 N2 C6 C5 -50.1(13) . . . . ?
C14 N2 C6 C5 145.7(8) . . . . ?
F1 C5 C6 C7 173.8(8) . . . . ?
C4 C5 C6 C7 -3.9(13) . . . . ?
F1 C5 C6 N2 -4.4(12) . . . . ?
C4 C5 C6 N2 177.9(8) . . . . ?
C11 O4 C7 C6 -151.0(8) . . . . ?
C11 O4 C7 C8 27.7(12) . . . . ?
N2 C6 C7 O4 1.0(14) . . . . ?
C5 C6 C7 O4 -177.1(8) . . . . ?
N2 C6 C7 C8 -177.7(8) . . . . ?
C5 C6 C7 C8 4.2(13) . . . . ?
C1 N1 C8 C7 179.0(8) . . . . ?
C12 N1 C8 C7 4.8(12) . . . . ?
C1 N1 C8 C9 -2.6(13) . . . . ?
C12 N1 C8 C9 -176.8(8) . . . . ?
O4 C7 C8 N1 -2.4(13) . . . . ?
C6 C7 C8 N1 176.3(8) . . . . ?
O4 C7 C8 C9 179.2(8) . . . . ?
C6 C7 C8 C9 -2.2(14) . . . . ?
C5 C4 C9 C8 1.0(13) . . . . ?
C5 C4 C9 C3 -179.5(7) . . . . ?
N1 C8 C9 C4 -179.0(8) . . . . ?
C7 C8 C9 C4 -0.6(13) . . . . ?
N1 C8 C9 C3 1.4(13) . . . . ?
C7 C8 C9 C3 179.8(8) . . . . ?
O3 C3 C9 C4 1.3(13) . . . . ?
C2 C3 C9 C4 -179.4(8) . . . . ?
O3 C3 C9 C8 -179.1(8) . . . . ?
C2 C3 C9 C8 0.1(12) . . . . ?
C1 C2 C10 O1 0.2(14) . . . . ?
C3 C2 C10 O1 -179.5(9) . . . . ?
C1 C2 C10 O2 177.1(8) . . . . ?
C3 C2 C10 O2 -2.7(13) . . . . ?
C7 O4 C11 C12 -54.8(10) . . . . ?
C1 N1 C12 C11 156.3(8) . . . . ?
C8 N1 C12 C11 -29.6(11) . . . . ?
C1 N1 C12 C13 38.5(12) . . . . ?
C8 N1 C12 C13 -147.4(9) . . . . ?
O4 C11 C12 N1 54.7(10) . . . . ?
O4 C11 C12 C13 175.3(7) . . . . ?
C6 N2 C14 C15 111.5(11) . . . . ?
C17 N2 C14 C15 -54.0(13) . . . . ?
C18 N3 C15 C14 177.0(8) . . . . ?
C16 N3 C15 C14 -62.9(10) . . . . ?
N2 C14 C15 N3 59.2(12) . . . . ?
C15 N3 C16 C17 61.1(12) . . . . ?
C18 N3 C16 C17 -176.7(11) . . . . ?
C6 N2 C17 C16 -114.7(9) . . . . ?
C14 N2 C17 C16 50.9(12) . . . . ?
N3 C16 C17 N2 -54.2(12) . . . . ?
C26 N4 C19 C20 -4.0(14) . . . . ?
C30 N4 C19 C20 171.3(9) . . . . ?
N4 C19 C20 C21 -5.1(15) . . . . ?
N4 C19 C20 C28 175.6(8) . . . . ?
C19 C20 C21 O7 -173.3(8) . . . . ?
C28 C20 C21 O7 6.0(14) . . . . ?
C19 C20 C21 C27 7.6(13) . . . . ?
C28 C20 C21 C27 -173.1(8) . . . . ?
C27 C22 C23 F2 176.1(8) . . . . ?
C27 C22 C23 C24 -1.4(14) . . . . ?
C32 N5 C24 C25 37.1(14) . . . . ?
C35 N5 C24 C25 -129.1(10) . . . . ?
C32 N5 C24 C23 -141.1(9) . . . . ?
C35 N5 C24 C23 52.7(13) . . . . ?
F2 C23 C24 N5 2.9(12) . . . . ?
C22 C23 C24 N5 -179.4(8) . . . . ?
F2 C23 C24 C25 -175.4(7) . . . . ?
C22 C23 C24 C25 2.2(13) . . . . ?
C29 O8 C25 C24 -164.3(7) . . . . ?
C29 O8 C25 C26 18.2(12) . . . . ?
N5 C24 C25 O8 1.7(13) . . . . ?
C23 C24 C25 O8 179.9(8) . . . . ?
N5 C24 C25 C26 179.1(8) . . . . ?
C23 C24 C25 C26 -2.7(13) . . . . ?
C19 N4 C26 C25 -172.7(8) . . . . ?
C30 N4 C26 C25 11.7(12) . . . . ?
C19 N4 C26 C27 9.8(13) . . . . ?
C30 N4 C26 C27 -165.8(8) . . . . ?
O8 C25 C26 N4 2.2(13) . . . . ?
C24 C25 C26 N4 -175.1(8) . . . . ?
O8 C25 C26 C27 179.7(8) . . . . ?
C24 C25 C26 C27 2.4(13) . . . . ?
C23 C22 C27 C26 1.0(13) . . . . ?
C23 C22 C27 C21 -176.2(7) . . . . ?
N4 C26 C27 C22 176.0(8) . . . . ?
C25 C26 C27 C22 -1.5(13) . . . . ?
N4 C26 C27 C21 -6.7(12) . . . . ?
C25 C26 C27 C21 175.8(7) . . . . ?
O7 C21 C27 C22 -3.7(13) . . . . ?
C20 C21 C27 C22 175.4(8) . . . . ?
O7 C21 C27 C26 179.0(8) . . . . ?
C20 C21 C27 C26 -1.8(12) . . . . ?
C19 C20 C28 O5 0.5(15) . . . . ?
C21 C20 C28 O5 -178.8(10) . . . . ?
C19 C20 C28 O6 179.8(9) . . . . ?
C21 C20 C28 O6 0.5(13) . . . . ?
C25 O8 C29 C30 -50.9(10) . . . . ?
C19 N4 C30 C31 17.5(12) . . . . ?
C26 N4 C30 C31 -167.0(8) . . . . ?
C19 N4 C30 C29 142.4(9) . . . . ?
C26 N4 C30 C29 -42.1(11) . . . . ?
O8 C29 C30 N4 61.8(10) . . . . ?
O8 C29 C30 C31 -173.9(7) . . . . ?
C24 N5 C32 C33 -114.5(11) . . . . ?
C35 N5 C32 C33 52.7(13) . . . . ?
C36 N6 C33 C32 -177.1(8) . . . . ?
C34 N6 C33 C32 62.4(10) . . . . ?
N5 C32 C33 N6 -57.4(12) . . . . ?
C36 N6 C34 C35 175.9(12) . . . . ?
C33 N6 C34 C35 -63.5(12) . . . . ?
C24 N5 C35 C34 116.3(9) . . . . ?
C32 N5 C35 C34 -51.3(11) . . . . ?
N6 C34 C35 N5 56.6(13) . . . . ?
